data_7009984
loop_
_publ_author_name
'Maekawa, Masahiko'
'Konaka, Hisashi'
'Suenaga, Yusaku'
'Kuroda-Sowa, Takayoshi'
'Munakata, Megumu'

_publ_section_title
;
 A variety of one-, two- and three-dimensional copper(I) and silver(I)
 co-ordination polymers assembled by 1,4-bis(4-pyridyl)butadiyne and
 1,4-bis(2-pyridyl)butadiyne
;
_journal_coden_ASTM JCSDAA
_journal_issue 22
_journal_name_full 'Journal of the Chemical Society, Dalton Transactions'
_journal_page_first 4160
_journal_page_last 4166
_journal_paper_doi 10.1039/b005006g
_journal_year 2000
_chemical_formula_moiety 'C46 H34 Cu2 F12 N8 O2 P2 '
_chemical_formula_sum 'C46 H34 Cu2 F12 N8 O2 P2'
_chemical_formula_weight 1147.85
_space_group_IT_number 2
_symmetry_cell_setting triclinic
_symmetry_Int_Tables_number 2
_symmetry_space_group_name_Hall '-P 1'
_symmetry_space_group_name_H-M 'P -1'
_cell_angle_alpha 113.349(1)
_cell_angle_beta 91.187(2)
_cell_angle_gamma 106.020(1)
_cell_formula_units_Z 2
_cell_length_a 12.639(2)
_cell_length_b 15.558(2)
_cell_length_c 16.5787(5)
_cell_measurement_reflns_used 12379
_cell_measurement_temperature 296.2
_cell_measurement_theta_max 27.5
_cell_volume 2845.4(6)
_computing_data_reduction 'teXsan Ver. 1.10'
_computing_publication_material 'teXsan Ver. 1.10'
_computing_structure_refinement SHELXL97
_computing_structure_solution SAPI91
_diffrn_measurement_device_type 'Quantum CCD/Rigaku AFC7'
_diffrn_measurement_method w
_diffrn_radiation_type 'Mo Ka'
_diffrn_radiation_wavelength 0.7107
_diffrn_reflns_av_R_equivalents 0.000
_diffrn_reflns_limit_h_max 16
_diffrn_reflns_limit_h_min 0
_diffrn_reflns_limit_k_max 19
_diffrn_reflns_limit_k_min -20
_diffrn_reflns_limit_l_max 18
_diffrn_reflns_limit_l_min -20
_diffrn_reflns_number 12379
_diffrn_reflns_theta_max 27.54
_exptl_absorpt_coefficient_mu 0.884
_exptl_absorpt_correction_T_max 0.915
_exptl_absorpt_correction_T_min 0.439
_exptl_absorpt_correction_type multi-scan
_exptl_absorpt_process_details '(Jacobson, 1998)'
_exptl_crystal_colour brown
_exptl_crystal_density_diffrn 1.340
_exptl_crystal_density_method 'not measured'
_exptl_crystal_description capillary
_exptl_crystal_size_max 0.250
_exptl_crystal_size_mid 0.200
_exptl_crystal_size_min 0.100
_refine_diff_density_max 1.13
_refine_diff_density_min -0.66
_refine_ls_extinction_coef 0.0338
_refine_ls_extinction_expression Fc^*^=kFc[1+0.001xFc^2^l^3^/sin(2q)]^-1/4^
_refine_ls_extinction_method SHELXL
_refine_ls_goodness_of_fit_ref 1.256
_refine_ls_hydrogen_treatment noref
_refine_ls_number_parameters 650
_refine_ls_number_reflns 6748
_refine_ls_R_factor_gt 0.1110
_refine_ls_shift/su_max -0.0010
_refine_ls_structure_factor_coef Fsqd
_refine_ls_weighting_details 'w = 1/[s^2^(Fo^2^) + (0.2000P)^2^+0.0000P] where P=(Fo^2^+2Fc^2^)/3'
_refine_ls_weighting_scheme calc
_refine_ls_wR_factor_ref 0.3583
_reflns_number_gt 6748
_reflns_number_total 12379
_reflns_threshold_expression >2.0sigma(I)
_cod_data_source_file b005006g.txt
_cod_data_source_block 1
_cod_original_cell_volume 2845.3(5)
_cod_original_sg_symbol_H-M 'P -1         '
_cod_original_formula_sum 'C46 H34 Cu2 F12 N8 O2 P2 '
_cod_database_code 7009984

loop_
_symmetry_equiv_pos_as_xyz
x,y,z
-x,-y,-z

loop_
_atom_site_label
_atom_site_type_symbol
_atom_site_fract_x
_atom_site_fract_y
_atom_site_fract_z
_atom_site_U_iso_or_equiv
_atom_site_adp_type
_atom_site_occupancy
_atom_site_calc_flag
_atom_site_refinement_flags
_atom_site_disorder_assembly
_atom_site_disorder_group
Cu(1) Cu 0.26858(6) 0.27291(7) 0.27037(5) 0.0692(3) Uani 1.00 d . . .
Cu(2) Cu -0.55621(6) 0.71118(6) -0.08855(5) 0.0673(3) Uani 1.00 d . . .
P(1) P 0.4570(3) 0.3082(2) 0.6601(3) 0.138(1) Uani 1.00 d . . .
P(2) P 0.2077(3) -0.0395(2) -0.1407(3) 0.155(2) Uani 1.00 d . . .
F(1) F 0.371(1) 0.232(1) 0.589(1) 0.38(1) Uani 1.00 d . . .
F(2) F 0.552(1) 0.375(1) 0.719(1) 0.311(9) Uani 1.00 d . . .
F(3) F 0.516(2) 0.231(1) 0.6341(8) 0.34(1) Uani 1.00 d . . .
F(4) F 0.382(2) 0.372(1) 0.6918(9) 0.34(1) Uani 1.00 d . . .
F(5) F 0.480(2) 0.348(1) 0.5932(9) 0.308(8) Uani 1.00 d . . .
F(6) F 0.432(1) 0.276(2) 0.733(2) 0.35(1) Uani 1.00 d . . .
F(7) F 0.226(1) -0.1121(7) -0.2306(6) 0.266(7) Uani 1.00 d . . .
F(8) F 0.189(1) 0.0377(6) -0.0553(10) 0.247(6) Uani 1.00 d . . .
F(9) F 0.141(1) -0.1277(8) -0.132(1) 0.38(1) Uani 1.00 d . . .
F(10) F 0.270(2) 0.0483(7) -0.1594(9) 0.39(1) Uani 1.00 d . . .
F(11) F 0.110(2) -0.040(2) -0.185(2) 0.62(3) Uani 1.00 d . . .
F(12) F 0.3006(9) -0.037(1) -0.0948(8) 0.285(8) Uani 1.00 d . . .
O(1) O 0.367(3) 0.009(1) 0.356(3) 0.65(3) Uani 1.00 d . . .
O(2) O 0.062(2) 0.151(1) 0.760(2) 0.59(3) Uani 1.00 d . . .
N(1) N 0.2014(4) 0.3444(4) 0.2134(3) 0.065(1) Uani 1.00 d . . .
N(2) N -0.4316(4) 0.6626(4) -0.0633(4) 0.065(1) Uani 1.00 d . . .
N(3) N 0.1716(5) 0.2692(4) 0.3721(3) 0.069(1) Uani 1.00 d . . .
N(4) N -0.3614(4) 0.2706(4) 0.9765(3) 0.064(1) Uani 1.00 d . . .
N(5) N 0.4287(4) 0.3185(4) 0.3283(4) 0.065(1) Uani 1.00 d . . .
N(6) N 1.3164(4) 0.6385(4) 0.8088(3) 0.064(1) Uani 1.00 d . . .
N(7) N 0.2107(6) 0.1295(6) 0.1846(5) 0.092(2) Uani 1.00 d . . .
N(8) N -0.4883(5) 0.8429(5) -0.0928(4) 0.076(2) Uani 1.00 d . . .
C(1) C 0.2327(6) 0.4410(6) 0.2412(5) 0.074(2) Uani 1.00 d . . .
C(2) C 0.1759(6) 0.4904(6) 0.2118(5) 0.079(2) Uani 1.00 d . . .
C(3) C 0.0780(5) 0.4373(6) 0.1541(4) 0.066(2) Uani 1.00 d . . .
C(4) C 0.0457(6) 0.3371(6) 0.1241(5) 0.079(2) Uani 1.00 d . . .
C(5) C 0.1072(6) 0.2935(5) 0.1560(5) 0.075(2) Uani 1.00 d . . .
C(6) C -0.4447(6) 0.5694(6) -0.0805(6) 0.083(2) Uani 1.00 d . . .
C(7) C -0.3676(7) 0.5387(6) -0.0485(6) 0.091(2) Uani 1.00 d . . .
C(8) C -0.2724(6) 0.6075(6) 0.0061(5) 0.070(2) Uani 1.00 d . . .
C(9) C -0.2584(6) 0.7031(6) 0.0235(6) 0.082(2) Uani 1.00 d . . .
C(10) C -0.3391(6) 0.7268(5) -0.0132(5) 0.077(2) Uani 1.00 d . . .
C(11) C 0.0106(6) 0.4819(6) 0.1239(5) 0.074(2) Uani 1.00 d . . .
C(12) C -0.0509(6) 0.5167(6) 0.0985(5) 0.081(2) Uani 1.00 d . . .
C(13) C -0.1251(6) 0.5500(6) 0.0689(6) 0.083(2) Uani 1.00 d . . .
C(14) C -0.1916(7) 0.5762(7) 0.0406(5) 0.084(2) Uani 1.00 d . . .
C(15) C 0.0622(6) 0.2544(8) 0.3592(5) 0.091(3) Uani 1.00 d . . .
C(16) C -0.0077(6) 0.2465(7) 0.4204(6) 0.088(2) Uani 1.00 d . . .
C(17) C 0.0375(6) 0.2529(6) 0.4998(4) 0.074(2) Uani 1.00 d . . .
C(18) C 0.1501(7) 0.2705(7) 0.5132(5) 0.090(2) Uani 1.00 d . . .
C(19) C 0.2127(6) 0.2763(7) 0.4485(5) 0.087(2) Uani 1.00 d . . .
C(20) C -0.2523(5) 0.2824(6) 0.9814(4) 0.077(2) Uani 1.00 d . . .
C(21) C -0.1910(6) 0.2776(7) 0.9126(5) 0.081(2) Uani 1.00 d . . .
C(22) C -0.2464(6) 0.2575(5) 0.8316(4) 0.070(2) Uani 1.00 d . . .
C(23) C -0.3602(7) 0.2421(7) 0.8246(4) 0.084(2) Uani 1.00 d . . .
C(24) C -0.4139(6) 0.2502(7) 0.8974(5) 0.083(2) Uani 1.00 d . . .
C(25) C -0.0281(7) 0.2483(6) 0.5691(5) 0.079(2) Uani 1.00 d . . .
C(26) C -0.0804(7) 0.2504(6) 0.6284(5) 0.080(2) Uani 1.00 d . . .
C(27) C -0.1392(7) 0.2504(6) 0.6970(5) 0.081(2) Uani 1.00 d . . .
C(28) C -0.1884(7) 0.2518(6) 0.7577(5) 0.077(2) Uani 1.00 d . . .
C(29) C 0.4918(7) 0.4117(6) 0.3598(6) 0.092(2) Uani 1.00 d . . .
C(30) C 0.5928(6) 0.4481(7) 0.4113(7) 0.095(3) Uani 1.00 d . . .
C(31) C 0.6339(5) 0.3845(6) 0.4307(4) 0.076(2) Uani 1.00 d . . .
C(32) C 0.5707(7) 0.2872(7) 0.3957(7) 0.098(3) Uani 1.00 d . . .
C(33) C 0.4708(6) 0.2571(6) 0.3434(6) 0.088(2) Uani 1.00 d . . .
C(34) C 1.2644(6) 0.5433(5) 0.7742(5) 0.074(2) Uani 1.00 d . . .
C(35) C 1.1669(7) 0.4983(6) 0.7140(5) 0.082(2) Uani 1.00 d . . .
C(36) C 1.1194(5) 0.5536(6) 0.6902(4) 0.069(2) Uani 1.00 d . . .
C(37) C 1.1730(6) 0.6540(6) 0.7251(5) 0.073(2) Uani 1.00 d . . .
C(38) C 1.2700(6) 0.6932(5) 0.7843(5) 0.073(2) Uani 1.00 d . . .
C(39) C 0.7415(6) 0.4191(7) 0.4857(5) 0.084(2) Uani 1.00 d . . .
C(40) C 0.8298(6) 0.4479(7) 0.5309(5) 0.084(2) Uani 1.00 d . . .
C(41) C 0.9277(6) 0.4827(6) 0.5838(5) 0.083(2) Uani 1.00 d . . .
C(42) C 1.0164(6) 0.5113(6) 0.6307(4) 0.080(2) Uani 1.00 d . . .
C(43) C 0.1606(9) 0.0512(8) 0.1440(9) 0.116(3) Uani 1.00 d . . .
C(44) C 0.099(1) -0.0495(10) 0.086(2) 0.213(9) Uani 1.00 d . . .
C(45) C -0.4581(6) 0.9147(6) -0.1010(5) 0.077(2) Uani 1.00 d . . .
C(46) C -0.4194(9) 1.0073(7) -0.1061(7) 0.108(3) Uani 1.00 d . . .
H(1) H 0.2978 0.4789 0.2839 0.0888 Uiso 1.00 calc . . .
H(2) H 0.2044 0.5597 0.2313 0.0954 Uiso 1.00 calc . . .
H(3) H -0.0190 0.2976 0.0813 0.0943 Uiso 1.00 calc . . .
H(4) H 0.0814 0.2240 0.1363 0.0904 Uiso 1.00 calc . . .
H(5) H -0.5109 0.5210 -0.1168 0.0995 Uiso 1.00 calc . . .
H(6) H -0.3801 0.4707 -0.0641 0.1091 Uiso 1.00 calc . . .
H(7) H -0.1937 0.7533 0.0606 0.0979 Uiso 1.00 calc . . .
H(8) H -0.3266 0.7941 -0.0014 0.0922 Uiso 1.00 calc . . .
H(9) H 0.0305 0.2491 0.3043 0.1091 Uiso 1.00 calc . . .
H(10) H -0.0849 0.2368 0.4082 0.1058 Uiso 1.00 calc . . .
H(11) H 0.1850 0.2788 0.5682 0.1085 Uiso 1.00 calc . . .
H(12) H 0.2901 0.2861 0.4594 0.1046 Uiso 1.00 calc . . .
H(13) H -0.2137 0.2950 1.0367 0.0919 Uiso 1.00 calc . . .
H(14) H -0.1131 0.2879 0.9209 0.0973 Uiso 1.00 calc . . .
H(15) H -0.4014 0.2258 0.7692 0.1009 Uiso 1.00 calc . . .
H(16) H -0.4916 0.2408 0.8910 0.1002 Uiso 1.00 calc . . .
H(17) H 0.4648 0.4560 0.3456 0.1103 Uiso 1.00 calc . . .
H(18) H 0.6339 0.5160 0.4334 0.1144 Uiso 1.00 calc . . .
H(19) H 0.5963 0.2409 0.4077 0.1171 Uiso 1.00 calc . . .
H(20) H 0.4301 0.1890 0.3170 0.1062 Uiso 1.00 calc . . .
H(21) H 1.2954 0.5030 0.7915 0.0893 Uiso 1.00 calc . . .
H(22) H 1.1340 0.4289 0.6898 0.0986 Uiso 1.00 calc . . .
H(23) H 1.1433 0.6954 0.7084 0.0877 Uiso 1.00 calc . . .
H(24) H 1.3053 0.7623 0.8087 0.0870 Uiso 1.00 calc . . .
H(25) H 0.0522 -0.0782 0.1190 0.2553 Uiso 1.00 calc . . .
H(26) H 0.0554 -0.0512 0.0383 0.2553 Uiso 1.00 calc . . .
H(27) H 0.1499 -0.0855 0.0642 0.2553 Uiso 1.00 calc . . .
H(28) H -0.3448 1.0401 -0.0770 0.1300 Uiso 1.00 calc . . .
H(29) H -0.4225 0.9970 -0.1666 0.1300 Uiso 1.00 calc . . .
H(30) H -0.4652 1.0464 -0.0780 0.1300 Uiso 1.00 calc . . .

loop_
_atom_site_aniso_label
_atom_site_aniso_U_11
_atom_site_aniso_U_22
_atom_site_aniso_U_33
_atom_site_aniso_U_12
_atom_site_aniso_U_13
_atom_site_aniso_U_23
Cu(1) 0.0482(5) 0.0918(7) 0.0710(5) 0.0204(4) -0.0036(3) 0.0391(4)
Cu(2) 0.0480(5) 0.0855(6) 0.0679(5) 0.0201(4) -0.0054(3) 0.0324(4)
P(1) 0.140(3) 0.096(2) 0.157(3) 0.005(2) -0.067(2) 0.057(2)
P(2) 0.116(2) 0.092(2) 0.198(4) 0.025(2) -0.072(2) 0.009(2)
F(1) 0.31(2) 0.22(1) 0.48(3) 0.02(1) -0.26(2) 0.08(2)
F(2) 0.20(1) 0.29(2) 0.33(2) -0.09(1) -0.11(1) 0.14(1)
F(3) 0.49(3) 0.31(2) 0.19(1) 0.28(2) -0.11(1) -0.02(1)
F(4) 0.53(3) 0.39(2) 0.23(1) 0.37(2) 0.05(1) 0.11(1)
F(5) 0.50(3) 0.33(2) 0.21(1) 0.20(2) 0.08(1) 0.17(1)
F(6) 0.18(1) 0.63(3) 0.56(3) 0.18(2) 0.14(1) 0.52(3)
F(7) 0.50(2) 0.135(7) 0.143(7) 0.10(1) 0.001(10) 0.034(6)
F(8) 0.22(1) 0.104(5) 0.32(1) 0.027(6) 0.082(10) 0.002(7)
F(9) 0.32(2) 0.106(7) 0.57(3) 0.006(9) 0.27(2) 0.05(1)
F(10) 0.82(4) 0.105(7) 0.20(1) 0.09(1) 0.05(2) 0.062(7)
F(11) 0.37(3) 0.35(2) 0.80(5) 0.22(2) -0.39(3) -0.15(3)
F(12) 0.145(8) 0.41(2) 0.204(9) 0.11(1) -0.065(7) 0.02(1)
O(1) 0.64(5) 0.069(8) 0.95(8) 0.02(2) 0.08(5) -0.03(2)
O(2) 0.60(4) 0.25(2) 0.83(5) 0.00(2) -0.53(4) 0.25(3)
N(1) 0.054(3) 0.081(4) 0.069(3) 0.022(3) 0.002(2) 0.039(3)
N(2) 0.050(3) 0.076(4) 0.070(3) 0.022(3) 0.000(2) 0.030(3)
N(3) 0.058(3) 0.088(4) 0.059(3) 0.014(3) 0.004(2) 0.035(3)
N(4) 0.053(3) 0.075(3) 0.065(3) 0.019(2) 0.003(2) 0.033(3)
N(5) 0.040(3) 0.078(4) 0.077(3) 0.015(2) -0.003(2) 0.036(3)
N(6) 0.050(3) 0.079(4) 0.053(3) 0.019(3) -0.006(2) 0.018(2)
N(7) 0.084(5) 0.080(5) 0.107(5) 0.031(4) 0.010(4) 0.030(4)
N(8) 0.061(3) 0.084(4) 0.076(4) 0.015(3) 0.000(3) 0.031(3)
C(1) 0.055(4) 0.078(5) 0.084(4) 0.014(3) -0.011(3) 0.035(4)
C(2) 0.068(4) 0.079(5) 0.092(5) 0.020(4) -0.009(4) 0.039(4)
C(3) 0.045(3) 0.088(5) 0.074(4) 0.020(3) 0.007(3) 0.044(3)
C(4) 0.061(4) 0.090(5) 0.080(4) 0.017(4) -0.016(3) 0.037(4)
C(5) 0.057(4) 0.079(4) 0.087(4) 0.014(3) -0.017(3) 0.039(4)
C(6) 0.061(4) 0.075(5) 0.100(5) 0.017(3) -0.014(4) 0.028(4)
C(7) 0.075(5) 0.079(5) 0.117(6) 0.025(4) -0.009(4) 0.040(5)
C(8) 0.064(4) 0.086(5) 0.076(4) 0.040(4) 0.011(3) 0.039(4)
C(9) 0.051(4) 0.088(5) 0.102(5) 0.024(3) -0.013(3) 0.037(4)
C(10) 0.053(4) 0.070(4) 0.103(5) 0.017(3) -0.014(3) 0.035(4)
C(11) 0.070(4) 0.091(5) 0.080(4) 0.031(4) 0.010(3) 0.050(4)
C(12) 0.068(4) 0.100(5) 0.087(5) 0.036(4) 0.003(3) 0.047(4)
C(13) 0.068(4) 0.104(6) 0.100(5) 0.045(4) 0.012(4) 0.054(5)
C(14) 0.075(5) 0.113(6) 0.087(5) 0.048(4) 0.014(4) 0.052(4)
C(15) 0.059(4) 0.160(8) 0.075(4) 0.043(5) 0.009(3) 0.064(5)
C(16) 0.056(4) 0.130(7) 0.090(5) 0.035(4) 0.009(3) 0.054(5)
C(17) 0.072(4) 0.087(5) 0.059(4) 0.020(4) 0.007(3) 0.028(3)
C(18) 0.069(5) 0.133(7) 0.067(4) 0.024(5) 0.005(3) 0.044(4)
C(19) 0.053(4) 0.131(7) 0.079(5) 0.014(4) -0.007(3) 0.055(5)
C(20) 0.048(3) 0.119(6) 0.062(4) 0.021(4) 0.005(3) 0.040(4)
C(21) 0.062(4) 0.108(6) 0.074(4) 0.029(4) 0.013(3) 0.037(4)
C(22) 0.074(4) 0.077(4) 0.067(4) 0.027(3) 0.016(3) 0.034(3)
C(23) 0.092(5) 0.127(7) 0.051(3) 0.051(5) 0.015(3) 0.043(4)
C(24) 0.061(4) 0.122(6) 0.077(4) 0.037(4) -0.002(3) 0.046(4)
C(25) 0.075(5) 0.089(5) 0.068(4) 0.013(4) 0.009(3) 0.035(4)
C(26) 0.079(5) 0.090(5) 0.072(4) 0.018(4) 0.014(4) 0.039(4)
C(27) 0.091(5) 0.077(5) 0.066(4) 0.018(4) 0.011(4) 0.028(3)
C(28) 0.085(5) 0.078(5) 0.063(4) 0.020(4) 0.015(3) 0.027(3)
C(29) 0.065(5) 0.079(5) 0.126(7) 0.016(4) -0.019(4) 0.042(5)
C(30) 0.053(4) 0.088(5) 0.135(7) 0.013(4) -0.015(4) 0.044(5)
C(31) 0.044(3) 0.105(6) 0.065(4) 0.013(3) -0.004(3) 0.026(4)
C(32) 0.069(5) 0.092(6) 0.127(7) 0.020(4) -0.027(5) 0.046(5)
C(33) 0.057(4) 0.085(5) 0.110(6) 0.019(4) -0.026(4) 0.031(4)
C(34) 0.066(4) 0.064(4) 0.083(4) 0.013(3) -0.016(3) 0.025(3)
C(35) 0.072(5) 0.074(5) 0.080(4) 0.009(4) -0.018(3) 0.022(4)
C(36) 0.050(3) 0.091(5) 0.058(3) 0.020(3) 0.001(3) 0.025(3)
C(37) 0.060(4) 0.081(5) 0.072(4) 0.021(3) -0.009(3) 0.027(3)
C(38) 0.057(4) 0.072(4) 0.081(4) 0.021(3) -0.010(3) 0.024(3)
C(39) 0.053(4) 0.111(6) 0.071(4) 0.015(4) -0.011(3) 0.028(4)
C(40) 0.050(4) 0.107(6) 0.083(4) 0.015(4) -0.005(3) 0.035(4)
C(41) 0.059(4) 0.105(6) 0.063(4) 0.017(4) -0.006(3) 0.022(4)
C(42) 0.050(4) 0.105(6) 0.061(4) 0.006(3) -0.008(3) 0.025(4)
C(43) 0.087(6) 0.087(7) 0.166(10) 0.029(5) 0.004(6) 0.043(7)
C(44) 0.13(1) 0.083(8) 0.35(3) 0.028(8) -0.03(1) 0.03(1)
C(45) 0.068(4) 0.081(5) 0.072(4) 0.012(4) 0.001(3) 0.032(4)
C(46) 0.108(7) 0.101(7) 0.144(8) 0.040(6) 0.044(6) 0.074(6)

loop_
_atom_type_symbol
_atom_type_description
_atom_type_scat_dispersion_real
_atom_type_scat_dispersion_imag
_atom_type_scat_source
Cu Cu 0.320 1.265
;International Tables for Crystallography
(1992, Vol. C, Tables 4.2.6.8 and 6.1.1.4)
;
P P 0.102 0.094
;International Tables for Crystallography
(1992, Vol. C, Tables 4.2.6.8 and 6.1.1.4)
;
F F 0.017 0.010
;International Tables for Crystallography
(1992, Vol. C, Tables 4.2.6.8 and 6.1.1.4)
;
N N 0.006 0.003
;International Tables for Crystallography
(1992, Vol. C, Tables 4.2.6.8 and 6.1.1.4)
;
C C 0.003 0.002
;International Tables for Crystallography
(1992, Vol. C, Tables 4.2.6.8 and 6.1.1.4)
;
H H 0.000 0.000
;International Tables for Crystallography
(1992, Vol. C, Table 6.1.1.4)
;
O O 0.011 0.006
;International Tables for Crystallography
(1992, Vol. C, Tables 4.2.6.8 and 6.1.1.4)
;

loop_
_geom_angle_atom_site_label_1
_geom_angle_atom_site_label_2
_geom_angle_atom_site_label_3
_geom_angle
_geom_angle_site_symmetry_1
_geom_angle_site_symmetry_2
_geom_angle_site_symmetry_3
_geom_angle_publ_flag
N(1) Cu(1) N(3) 103.6(3) . 1_555 1_555 yes
N(1) Cu(1) N(5) 125.3(2) . 1_555 1_555 yes
N(1) Cu(1) N(7) 105.0(3) . 1_555 1_555 yes
N(3) Cu(1) N(5) 105.3(2) . 1_555 1_555 yes
N(3) Cu(1) N(7) 99.3(3) . 1_555 1_555 yes
N(5) Cu(1) N(7) 114.8(3) . 1_555 1_555 yes
N(2) Cu(2) N(4) 103.0(3) . 1_555 2_466 yes
N(2) Cu(2) N(6) 127.2(2) . 1_555 1_354 yes
N(2) Cu(2) N(8) 108.6(3) . 1_555 1_555 yes
N(4) Cu(2) N(6) 102.9(2) . 2_466 1_354 yes
N(4) Cu(2) N(8) 110.0(2) . 2_466 1_555 yes
N(6) Cu(2) N(8) 104.4(3) . 1_354 1_555 yes
F(1) P(1) F(2) 169(1) . 1_555 1_555 yes
F(1) P(1) F(3) 83.2(10) . 1_555 1_555 yes
F(1) P(1) F(4) 92.4(10) . 1_555 1_555 yes
F(1) P(1) F(5) 82(1) . 1_555 1_555 yes
F(1) P(1) F(6) 100(1) . 1_555 1_555 yes
F(2) P(1) F(3) 88.4(10) . 1_555 1_555 yes
F(2) P(1) F(4) 96.9(9) . 1_555 1_555 yes
F(2) P(1) F(5) 93(1) . 1_555 1_555 yes
F(2) P(1) F(6) 84.3(10) . 1_555 1_555 yes
F(3) P(1) F(4) 168(1) . 1_555 1_555 yes
F(3) P(1) F(5) 102(1) . 1_555 1_555 yes
F(3) P(1) F(6) 82(1) . 1_555 1_555 yes
F(4) P(1) F(5) 86(1) . 1_555 1_555 yes
F(4) P(1) F(6) 88(1) . 1_555 1_555 yes
F(5) P(1) F(6) 174(1) . 1_555 1_555 yes
F(7) P(2) F(8) 175.4(9) . 1_555 1_555 yes
F(7) P(2) F(9) 84.9(9) . 1_555 1_555 yes
F(7) P(2) F(10) 91.2(8) . 1_555 1_555 yes
F(7) P(2) F(11) 88(1) . 1_555 1_555 yes
F(7) P(2) F(12) 93.9(9) . 1_555 1_555 yes
F(8) P(2) F(9) 98.6(9) . 1_555 1_555 yes
F(8) P(2) F(10) 85.1(8) . 1_555 1_555 yes
F(8) P(2) F(11) 88(1) . 1_555 1_555 yes
F(8) P(2) F(12) 89.0(8) . 1_555 1_555 yes
F(9) P(2) F(10) 173(1) . 1_555 1_555 yes
F(9) P(2) F(11) 87(1) . 1_555 1_555 yes
F(9) P(2) F(12) 91(1) . 1_555 1_555 yes
F(10) P(2) F(11) 87(1) . 1_555 1_555 yes
F(10) P(2) F(12) 93(1) . 1_555 1_555 yes
F(11) P(2) F(12) 177(1) . 1_555 1_555 yes
Cu(1) N(1) C(1) 123.9(5) . 1_555 1_555 yes
Cu(1) N(1) C(5) 118.2(6) . 1_555 1_555 yes
C(1) N(1) C(5) 116.6(8) . 1_555 1_555 yes
Cu(2) N(2) C(6) 123.5(4) . 1_555 1_555 yes
Cu(2) N(2) C(10) 119.1(6) . 1_555 1_555 yes
C(6) N(2) C(10) 116.3(7) . 1_555 1_555 yes
Cu(1) N(3) C(15) 120.6(5) . 1_555 1_555 yes
Cu(1) N(3) C(19) 123.0(5) . 1_555 1_555 yes
C(15) N(3) C(19) 116.3(7) . 1_555 1_555 yes
Cu(2) N(4) C(20) 121.8(5) . 2_466 1_555 yes
Cu(2) N(4) C(24) 122.1(5) . 2_466 1_555 yes
C(20) N(4) C(24) 116.0(6) . 1_555 1_555 yes
Cu(1) N(5) C(29) 122.5(6) . 1_555 1_555 yes
Cu(1) N(5) C(33) 120.2(4) . 1_555 1_555 yes
C(29) N(5) C(33) 117.0(7) . 1_555 1_555 yes
Cu(2) N(6) C(34) 125.5(6) . 1_756 1_555 yes
Cu(2) N(6) C(38) 117.0(4) . 1_756 1_555 yes
C(34) N(6) C(38) 116.6(6) . 1_555 1_555 yes
Cu(1) N(7) C(43) 166.7(9) . 1_555 1_555 yes
Cu(2) N(8) C(45) 173.7(6) . 1_555 1_555 yes
N(1) C(1) C(2) 123.8(6) . 1_555 1_555 yes
C(1) C(2) C(3) 118.9(7) . 1_555 1_555 yes
C(2) C(3) C(4) 117.6(8) . 1_555 1_555 yes
C(2) C(3) C(11) 123.0(7) . 1_555 1_555 yes
C(4) C(3) C(11) 119.4(6) . 1_555 1_555 yes
C(3) C(4) C(5) 119.9(6) . 1_555 1_555 yes
N(1) C(5) C(4) 123.0(7) . 1_555 1_555 yes
N(2) C(6) C(7) 123.6(6) . 1_555 1_555 yes
C(6) C(7) C(8) 119.4(8) . 1_555 1_555 yes
C(7) C(8) C(9) 117.2(9) . 1_555 1_555 yes
C(7) C(8) C(14) 119.8(8) . 1_555 1_555 yes
C(9) C(8) C(14) 123.0(6) . 1_555 1_555 yes
C(8) C(9) C(10) 119.4(6) . 1_555 1_555 yes
N(2) C(10) C(9) 124.1(8) . 1_555 1_555 yes
C(3) C(11) C(12) 177.0(8) . 1_555 1_555 yes
C(11) C(12) C(13) 176.2(8) . 1_555 1_555 yes
C(12) C(13) C(14) 177.8(8) . 1_555 1_555 yes
C(8) C(14) C(13) 179.8(8) . 1_555 1_555 yes
N(3) C(15) C(16) 124.3(8) . 1_555 1_555 yes
C(15) C(16) C(17) 118.2(8) . 1_555 1_555 yes
C(16) C(17) C(18) 116.9(7) . 1_555 1_555 yes
C(16) C(17) C(25) 122.4(7) . 1_555 1_555 yes
C(18) C(17) C(25) 120.5(7) . 1_555 1_555 yes
C(17) C(18) C(19) 120.8(8) . 1_555 1_555 yes
N(3) C(19) C(18) 123.4(7) . 1_555 1_555 yes
N(4) C(20) C(21) 125.4(7) . 1_555 1_555 yes
C(20) C(21) C(22) 117.8(7) . 1_555 1_555 yes
C(21) C(22) C(23) 117.6(7) . 1_555 1_555 yes
C(21) C(22) C(28) 121.0(7) . 1_555 1_555 yes
C(23) C(22) C(28) 121.5(7) . 1_555 1_555 yes
C(22) C(23) C(24) 120.4(7) . 1_555 1_555 yes
N(4) C(24) C(23) 122.8(7) . 1_555 1_555 yes
C(17) C(25) C(26) 176.2(9) . 1_555 1_555 yes
C(25) C(26) C(27) 178(1) . 1_555 1_555 yes
C(26) C(27) C(28) 178.7(7) . 1_555 1_555 yes
C(22) C(28) C(27) 177.8(9) . 1_555 1_555 yes
N(5) C(29) C(30) 124(1) . 1_555 1_555 yes
C(29) C(30) C(31) 118.5(8) . 1_555 1_555 yes
C(30) C(31) C(32) 117.6(7) . 1_555 1_555 yes
C(30) C(31) C(39) 121.1(7) . 1_555 1_555 yes
C(32) C(31) C(39) 121.3(10) . 1_555 1_555 yes
C(31) C(32) C(33) 119(1) . 1_555 1_555 yes
N(5) C(33) C(32) 122.8(7) . 1_555 1_555 yes
N(6) C(34) C(35) 123.8(9) . 1_555 1_555 yes
C(34) C(35) C(36) 119.5(7) . 1_555 1_555 yes
C(35) C(36) C(37) 117.8(6) . 1_555 1_555 yes
C(35) C(36) C(42) 121.8(7) . 1_555 1_555 yes
C(37) C(36) C(42) 120.3(9) . 1_555 1_555 yes
C(36) C(37) C(38) 119.2(9) . 1_555 1_555 yes
N(6) C(38) C(37) 123.0(7) . 1_555 1_555 yes
C(31) C(39) C(40) 179(1) . 1_555 1_555 yes
C(39) C(40) C(41) 177.9(9) . 1_555 1_555 yes
C(40) C(41) C(42) 177(1) . 1_555 1_555 yes
C(36) C(42) C(41) 174.8(9) . 1_555 1_555 yes
N(7) C(43) C(44) 176(1) . 1_555 1_555 yes
N(8) C(45) C(46) 176.9(8) . 1_555 1_555 yes

loop_
_geom_bond_atom_site_label_1
_geom_bond_atom_site_label_2
_geom_bond_distance
_geom_bond_site_symmetry_1
_geom_bond_site_symmetry_2
_geom_bond_publ_flag
Cu(1) N(1) 2.043(8) . . yes
Cu(1) N(3) 2.115(6) . . yes
Cu(1) N(5) 2.027(5) . . yes
Cu(1) N(7) 2.019(7) . . yes
Cu(2) N(2) 2.027(7) . . yes
Cu(2) N(4) 2.107(6) . 2_466 yes
Cu(2) N(6) 2.030(5) . 1_354 yes
Cu(2) N(8) 2.022(8) . . yes
P(1) F(1) 1.45(2) . . yes
P(1) F(2) 1.39(1) . . yes
P(1) F(3) 1.51(2) . . yes
P(1) F(4) 1.51(2) . . yes
P(1) F(5) 1.47(2) . . yes
P(1) F(6) 1.48(3) . . yes
P(2) F(7) 1.54(1) . . yes
P(2) F(8) 1.53(1) . . yes
P(2) F(9) 1.46(2) . . yes
P(2) F(10) 1.53(2) . . yes
P(2) F(11) 1.41(3) . . yes
P(2) F(12) 1.37(1) . . yes
N(1) C(1) 1.32(1) . . yes
N(1) C(5) 1.336(8) . . yes
N(2) C(6) 1.32(1) . . yes
N(2) C(10) 1.309(7) . . yes
N(3) C(15) 1.336(10) . . yes
N(3) C(19) 1.31(1) . . yes
N(4) C(20) 1.336(9) . . yes
N(4) C(24) 1.33(1) . . yes
N(5) C(29) 1.325(10) . . yes
N(5) C(33) 1.31(1) . . yes
N(6) C(34) 1.315(9) . . yes
N(6) C(38) 1.33(1) . . yes
N(7) C(43) 1.12(1) . . yes
N(8) C(45) 1.14(1) . . yes
C(1) C(2) 1.39(1) . . yes
C(2) C(3) 1.375(9) . . yes
C(3) C(4) 1.37(1) . . yes
C(3) C(11) 1.43(1) . . yes
C(4) C(5) 1.38(1) . . yes
C(6) C(7) 1.37(1) . . yes
C(7) C(8) 1.375(9) . . yes
C(8) C(9) 1.36(1) . . yes
C(8) C(14) 1.44(1) . . yes
C(9) C(10) 1.38(1) . . yes
C(11) C(12) 1.21(1) . . yes
C(12) C(13) 1.36(1) . . yes
C(13) C(14) 1.19(2) . . yes
C(15) C(16) 1.38(1) . . yes
C(16) C(17) 1.38(1) . . yes
C(17) C(18) 1.37(1) . . yes
C(17) C(25) 1.44(1) . . yes
C(18) C(19) 1.36(1) . . yes
C(20) C(21) 1.38(1) . . yes
C(21) C(22) 1.38(1) . . yes
C(22) C(23) 1.39(1) . . yes
C(22) C(28) 1.43(1) . . yes
C(23) C(24) 1.38(1) . . yes
C(25) C(26) 1.19(1) . . yes
C(26) C(27) 1.37(1) . . yes
C(27) C(28) 1.19(1) . . yes
C(29) C(30) 1.36(1) . . yes
C(30) C(31) 1.37(2) . . yes
C(31) C(32) 1.37(1) . . yes
C(31) C(39) 1.458(10) . . yes
C(32) C(33) 1.37(1) . . yes
C(34) C(35) 1.39(1) . . yes
C(35) C(36) 1.34(1) . . yes
C(36) C(37) 1.38(1) . . yes
C(36) C(42) 1.435(9) . . yes
C(37) C(38) 1.378(10) . . yes
C(39) C(40) 1.20(1) . . yes
C(40) C(41) 1.34(1) . . yes
C(41) C(42) 1.215(10) . . yes
C(43) C(44) 1.44(2) . . yes
C(45) C(46) 1.42(2) . . yes

loop_
_geom_contact_atom_site_label_1
_geom_contact_atom_site_label_2
_geom_contact_distance
_geom_contact_site_symmetry_1
_geom_contact_site_symmetry_2
_geom_contact_publ_flag
F(2) C(1) 3.19(2) . 2_666 ?
F(2) C(2) 3.39(1) . 2_666 ?
F(2) C(6) 3.49(2) . 1_656 ?
F(2) C(23) 3.55(2) . 1_655 ?
F(3) C(23) 3.42(2) . 1_655 ?
F(4) C(34) 3.25(2) . 1_455 ?
F(5) C(29) 3.41(2) . 2_666 ?
F(5) C(30) 3.56(3) . 2_666 ?
F(6) C(23) 3.28(3) . 1_655 ?
F(6) C(24) 3.54(3) . 1_655 ?
F(7) C(37) 3.28(1) . 1_444 ?
F(7) C(38) 3.33(2) . 1_444 ?
F(8) C(10) 3.33(1) . 2_565 ?
F(9) C(5) 3.37(2) . 2_555 ?
F(9) C(37) 3.42(2) . 1_444 ?
F(9) C(38) 3.45(2) . 1_444 ?
F(9) C(4) 3.51(2) . 2_555 ?
F(10) C(10) 3.39(1) . 2_565 ?
F(11) C(44) 3.47(3) . 2_555 ?
F(11) C(43) 3.48(3) . 2_555 ?
F(11) C(15) 3.51(2) . 2_555 ?
F(12) C(45) 3.30(1) . 2_565 ?
F(12) C(45) 3.33(2) . 1_645 ?
F(12) C(46) 3.43(2) . 2_565 ?
F(12) C(46) 3.44(2) . 1_645 ?
F(12) N(8) 3.57(1) . 2_565 ?
N(4) N(6) 3.235(7) . 2_667 ?
N(6) N(8) 3.202(7) . 1_756 ?
N(6) C(20) 3.397(9) . 2_667 ?
N(7) C(45) 3.58(1) . 2_565 ?
C(1) C(41) 3.57(1) . 2_666 ?
C(2) C(41) 3.57(1) . 2_666 ?
C(3) C(14) 3.51(1) . 2_565 ?
C(5) C(9) 3.58(1) . 2_565 ?
C(11) C(13) 3.45(1) . 2_565 ?
C(11) C(35) 3.51(1) . 2_666 ?
C(11) C(14) 3.60(1) . 2_565 ?
C(12) C(12) 3.43(2) . 2_565 ?
C(12) C(35) 3.53(1) . 2_666 ?
C(12) C(20) 3.550(10) . 1_554 ?
C(31) C(37) 3.58(1) . 2_766 ?
C(36) C(39) 3.54(1) . 2_766 ?
C(37) C(39) 3.52(1) . 2_766 ?
C(40) C(42) 3.50(1) . 2_766 ?
C(41) C(41) 3.49(2) . 2_766 ?

loop_
_cod_changelog_entry_id
_cod_changelog_entry_author
_cod_changelog_entry_date
_cod_changelog_entry_text
1 'Vaitkus, Antanas' 2022-05-06T21:50:00+03:00 'Updated bibliographic information.'
